data_7053565
loop_
_publ_author_name
'Sapchenko, Sergey A.'
'Dybtsev, Danil N.'
'Samsonenko, Denis G.'
'Fedin, Vladimir P.'

_publ_section_title
;
 Synthesis, crystal structures, luminescent and thermal properties of two
 new metal--organic coordination polymers based on zinc(ii) carboxylates
;
_journal_issue 11
_journal_name_full 'New Journal of Chemistry'
_journal_page_first 2445
_journal_paper_doi 10.1039/c0nj00196a
_journal_volume 34
_journal_year 2010
_chemical_formula_structural '(C2 H8 N)2 (Zn3 (C14 H8 O4)4) . 5(C3 H7 N O)'
_chemical_formula_sum 'C75 H83 N7 O21 Zn3'
_chemical_formula_weight 1614.59
_chemical_name_systematic
;
?
;
_space_group_IT_number 33
_symmetry_cell_setting orthorhombic
_symmetry_space_group_name_Hall 'P 2c -2n'
_symmetry_space_group_name_H-M 'P n a 21'
_atom_sites_solution_hydrogens geom
_atom_sites_solution_primary direct
_atom_sites_solution_secondary difmap
_audit_creation_method SHELXL-97
_cell_angle_alpha 90.00
_cell_angle_beta 90.00
_cell_angle_gamma 90.00
_cell_formula_units_Z 4
_cell_length_a 24.6744(5)
_cell_length_b 14.5575(5)
_cell_length_c 22.4021(6)
_cell_measurement_reflns_used 9877
_cell_measurement_temperature 150(2)
_cell_measurement_theta_max 28.28
_cell_measurement_theta_min 2.35
_cell_volume 8046.8(4)
_computing_cell_refinement 'SAINT (Bruker-AXS, 2004)'
_computing_data_collection 'APEX2 (Bruker-AXS, 2004)'
_computing_data_reduction 'SAINT (Bruker-AXS, 2004)'
_computing_molecular_graphics 'SHELXTL (Bruker-AXS, 2004)'
_computing_publication_material 'CIFTAB-97 (Sheldrick, 1998)'
_computing_structure_refinement 'SHELXL-97 (Sheldrick, 1998)'
_computing_structure_solution 'SHELXS-97 (Sheldrick, 1998)'
_diffrn_ambient_temperature 150(2)
_diffrn_detector_area_resol_mean 25
_diffrn_measured_fraction_theta_full 0.999
_diffrn_measured_fraction_theta_max 0.995
_diffrn_measurement_device_type 'Bruker Nonius X8Apex CCD'
_diffrn_measurement_method '\f scans'
_diffrn_radiation_monochromator graphite
_diffrn_radiation_probe x-ray
_diffrn_radiation_source 'fine-focus sealed tube'
_diffrn_radiation_type MoK\a
_diffrn_radiation_wavelength 0.71073
_diffrn_reflns_av_R_equivalents 0.0298
_diffrn_reflns_av_sigmaI/netI 0.0339
_diffrn_reflns_limit_h_max 32
_diffrn_reflns_limit_h_min -32
_diffrn_reflns_limit_k_max 19
_diffrn_reflns_limit_k_min -12
_diffrn_reflns_limit_l_max 27
_diffrn_reflns_limit_l_min -29
_diffrn_reflns_number 62979
_diffrn_reflns_theta_full 25.00
_diffrn_reflns_theta_max 28.34
_diffrn_reflns_theta_min 1.67
_diffrn_standards_decay_% 0
_diffrn_standards_interval_count 0
_diffrn_standards_interval_time 0
_diffrn_standards_number 0
_exptl_absorpt_coefficient_mu 0.960
_exptl_absorpt_correction_T_max 0.8615
_exptl_absorpt_correction_T_min 0.7000
_exptl_absorpt_correction_type multi-scan
_exptl_absorpt_process_details 'SADABS (Bruker-AXS, 2004)'
_exptl_crystal_colour colorless
_exptl_crystal_density_diffrn 1.333
_exptl_crystal_density_method 'not measured'
_exptl_crystal_description block
_exptl_crystal_F_000 3360
_exptl_crystal_size_max 0.40
_exptl_crystal_size_mid 0.24
_exptl_crystal_size_min 0.16
_refine_diff_density_max 1.381
_refine_diff_density_min -0.810
_refine_diff_density_rms 0.215
_refine_ls_abs_structure_details 'Flack H D (1983), Acta Cryst. A39, 876-881'
_refine_ls_abs_structure_Flack 0.514(8)
_refine_ls_extinction_coef 0
_refine_ls_extinction_method none
_refine_ls_goodness_of_fit_ref 1.059
_refine_ls_hydrogen_treatment constr
_refine_ls_matrix_type full
_refine_ls_number_parameters 956
_refine_ls_number_reflns 19099
_refine_ls_number_restraints 79
_refine_ls_restrained_S_all 1.079
_refine_ls_R_factor_all 0.0501
_refine_ls_R_factor_gt 0.0377
_refine_ls_shift/su_max 0.002
_refine_ls_shift/su_mean 0.000
_refine_ls_structure_factor_coef Fsqd
_refine_ls_weighting_details 'calc w=1/[\s^2^(Fo^2^)+(0.0715P)^2^+1.2502P] where P=(Fo^2^+2Fc^2^)/3'
_refine_ls_weighting_scheme calc
_refine_ls_wR_factor_gt 0.1060
_refine_ls_wR_factor_ref 0.1127
_reflns_number_gt 16199
_reflns_number_total 19099
_reflns_threshold_expression >2\s(I)
_cod_data_source_file c0nj00196a.txt
_cod_data_source_block compound2
_cod_depositor_comments
;
The following automatic conversions were performed:

'_symmetry_cell_setting' value 'Orthorhombic' changed to
'orthorhombic' according to
/home/saulius/struct/CIF-dictionaries/cif_core.dic dictionary named
'cif_core.dic' version 2.4.2 from 2011-04-26.

Automatic conversion script
Id: cif_fix_values 1891 2012-01-12 08:04:46Z andrius 
;
_cod_database_code 7053565

loop_
_symmetry_equiv_pos_as_xyz
'x, y, z'
'-x, -y, z+1/2'
'-x+1/2, y+1/2, z+1/2'
'x+1/2, -y+1/2, z'

loop_
_atom_site_label
_atom_site_type_symbol
_atom_site_fract_x
_atom_site_fract_y
_atom_site_fract_z
_atom_site_U_iso_or_equiv
_atom_site_adp_type
_atom_site_occupancy
_atom_site_symmetry_multiplicity
_atom_site_calc_flag
_atom_site_refinement_flags
Zn1 Zn 0.656167(12) 0.04083(2) 0.613224(13) 0.01652(8) Uani 1 1 d .
Zn2 Zn 0.655975(10) 0.00357(2) 0.770978(18) 0.01165(6) Uani 1 1 d .
Zn3 Zn 0.660277(12) -0.03922(2) 0.935175(13) 0.01779(8) Uani 1 1 d .
O101 O 0.65132(10) 0.03415(18) 0.52673(12) 0.0328(6) Uani 1 1 d .
O102 O 0.73147(10) 0.10132(17) 0.51110(10) 0.0356(5) Uani 1 1 d .
C101 C 0.69009(13) 0.0617(2) 0.49399(14) 0.0260(6) Uani 1 1 d .
C102 C 0.68285(13) 0.0407(2) 0.42810(14) 0.0269(7) Uani 1 1 d .
C103 C 0.64082(14) -0.0140(3) 0.40892(16) 0.0327(7) Uani 1 1 d .
H103 H 0.6154 -0.0371 0.4370 0.039 Uiso 1 1 calc R
C104 C 0.63534(15) -0.0356(3) 0.34942(15) 0.0359(8) Uani 1 1 d .
H104 H 0.6060 -0.0733 0.3370 0.043 Uiso 1 1 calc R
C105 C 0.67192(17) -0.0033(3) 0.30694(16) 0.0326(8) Uani 1 1 d .
C106 C 0.71524(15) 0.0506(3) 0.32674(16) 0.0361(8) Uani 1 1 d .
H106 H 0.7412 0.0723 0.2988 0.043 Uiso 1 1 calc R
C107 C 0.72088(14) 0.0732(3) 0.38709(15) 0.0324(7) Uani 1 1 d .
H107 H 0.7503 0.1102 0.4001 0.039 Uiso 1 1 calc R
C108 C 0.66523(16) -0.0247(3) 0.24238(17) 0.0339(8) Uani 1 1 d .
C109 C 0.61371(15) -0.0437(3) 0.21928(16) 0.0356(8) Uani 1 1 d .
H109 H 0.5835 -0.0456 0.2455 0.043 Uiso 1 1 calc R
C110 C 0.60607(14) -0.0598(3) 0.15933(15) 0.0338(7) Uani 1 1 d .
H110 H 0.5710 -0.0748 0.1448 0.041 Uiso 1 1 calc R
C111 C 0.64918(14) -0.0543(2) 0.12011(17) 0.0322(7) Uani 1 1 d .
C112 C 0.70067(15) -0.0390(3) 0.14272(17) 0.0395(9) Uani 1 1 d .
H112 H 0.7309 -0.0377 0.1164 0.047 Uiso 1 1 calc R
C113 C 0.70850(15) -0.0254(3) 0.20383(15) 0.0390(9) Uani 1 1 d .
H113 H 0.7441 -0.0166 0.2189 0.047 Uiso 1 1 calc R
C114 C 0.63907(14) -0.0633(3) 0.05411(15) 0.0307(7) Uani 1 1 d .
O103 O 0.59489(11) -0.0911(2) 0.03601(11) 0.0465(7) Uani 1 1 d .
O104 O 0.67835(11) -0.04154(18) 0.02030(10) 0.0340(6) Uani 1 1 d .
O201 O 0.59150(9) -0.03112(17) 0.62985(11) 0.0286(5) Uani 1 1 d .
O202 O 0.58202(9) -0.00190(16) 0.72784(11) 0.0301(5) Uani 1 1 d .
C201 C 0.56765(12) -0.0374(2) 0.67993(14) 0.0250(6) Uani 1 1 d .
C202 C 0.51619(12) -0.0940(2) 0.67999(14) 0.0276(7) Uani 1 1 d .
C203 C 0.49105(14) -0.1165(3) 0.62651(15) 0.0354(8) Uani 1 1 d .
H203 H 0.5063 -0.0965 0.5898 0.042 Uiso 1 1 calc R
C204 C 0.44416(14) -0.1677(3) 0.62630(16) 0.0387(9) Uani 1 1 d .
H204 H 0.4268 -0.1815 0.5895 0.046 Uiso 1 1 calc R
C205 C 0.42181(13) -0.1997(2) 0.67999(15) 0.0337(8) Uani 1 1 d .
C206 C 0.44787(15) -0.1779(3) 0.73331(15) 0.0364(8) Uani 1 1 d .
H206 H 0.4338 -0.1999 0.7701 0.044 Uiso 1 1 calc R
C207 C 0.49419(14) -0.1242(3) 0.73288(15) 0.0342(8) Uani 1 1 d .
H207 H 0.5110 -0.1081 0.7696 0.041 Uiso 1 1 calc R
C208 C 0.37198(13) -0.2575(2) 0.67905(15) 0.0309(7) Uani 1 1 d .
C209 C 0.36275(14) -0.3179(2) 0.63102(15) 0.0316(7) Uani 1 1 d .
H209 H 0.3882 -0.3216 0.5993 0.038 Uiso 1 1 calc R
C210 C 0.31667(13) -0.3721(2) 0.62996(14) 0.0275(7) Uani 1 1 d .
H210 H 0.3110 -0.4131 0.5976 0.033 Uiso 1 1 calc R
C211 C 0.27870(12) -0.3672(2) 0.67538(14) 0.0254(6) Uani 1 1 d .
C212 C 0.28737(13) -0.3071(2) 0.72297(15) 0.0323(7) Uani 1 1 d .
H212 H 0.2616 -0.3035 0.7543 0.039 Uiso 1 1 calc R
C213 C 0.33384(14) -0.2521(3) 0.72473(17) 0.0349(8) Uani 1 1 d .
H213 H 0.3394 -0.2111 0.7571 0.042 Uiso 1 1 calc R
C214 C 0.22839(11) -0.4247(2) 0.67267(13) 0.0209(6) Uani 1 1 d .
O203 O 0.22595(9) -0.48304(16) 0.63025(10) 0.0247(5) Uani 1 1 d .
O204 O 0.19221(8) -0.41125(13) 0.71039(9) 0.0226(4) Uani 1 1 d .
O301 O 0.64380(10) 0.16820(15) 0.63659(11) 0.0319(5) Uani 1 1 d .
O302 O 0.68059(9) 0.12252(14) 0.72257(10) 0.0293(5) Uani 1 1 d .
C301 C 0.65856(12) 0.1818(2) 0.69070(16) 0.0245(7) Uani 1 1 d .
C302 C 0.65152(14) 0.2772(2) 0.71488(16) 0.0280(7) Uani 1 1 d .
C303 C 0.62846(16) 0.3462(2) 0.67993(17) 0.0370(9) Uani 1 1 d .
H303 H 0.6162 0.3329 0.6407 0.044 Uiso 1 1 calc R
C304 C 0.62350(16) 0.4339(2) 0.70266(17) 0.0347(8) Uani 1 1 d .
H304 H 0.6083 0.4809 0.6785 0.042 Uiso 1 1 calc R
C305 C 0.64043(14) 0.45476(19) 0.76042(15) 0.0257(7) Uani 1 1 d .
C306 C 0.66324(17) 0.3849(2) 0.79543(18) 0.0395(9) Uani 1 1 d .
H306 H 0.6753 0.3976 0.8349 0.047 Uiso 1 1 calc R
C307 C 0.66806(16) 0.2971(2) 0.77197(17) 0.0358(8) Uani 1 1 d .
H307 H 0.6831 0.2497 0.7959 0.043 Uiso 1 1 calc R
C308 C 0.63644(14) 0.5502(2) 0.78454(16) 0.0279(7) Uani 1 1 d .
C309 C 0.63928(17) 0.6252(2) 0.74741(16) 0.0342(8) Uani 1 1 d .
H309 H 0.6416 0.6154 0.7056 0.041 Uiso 1 1 calc R
C310 C 0.63883(15) 0.7148(2) 0.76872(16) 0.0322(7) Uani 1 1 d .
H310 H 0.6396 0.7654 0.7420 0.039 Uiso 1 1 calc R
C311 C 0.63722(13) 0.7288(2) 0.83038(14) 0.0242(6) Uani 1 1 d .
C312 C 0.63428(16) 0.6544(2) 0.86821(16) 0.0319(8) Uani 1 1 d .
H312 H 0.6332 0.6640 0.9101 0.038 Uiso 1 1 calc R
C313 C 0.63290(18) 0.5657(2) 0.84598(17) 0.0372(8) Uani 1 1 d .
H313 H 0.6295 0.5152 0.8726 0.045 Uiso 1 1 calc R
C314 C 0.63964(12) 0.8242(2) 0.85455(15) 0.0234(6) Uani 1 1 d .
O303 O 0.62917(10) 0.88950(15) 0.82003(11) 0.0337(5) Uani 1 1 d .
O304 O 0.65149(9) 0.83349(16) 0.90893(12) 0.0304(5) Uani 1 1 d .
O401 O 0.73119(9) 0.00993(17) 0.80991(11) 0.0330(5) Uani 1 1 d .
O402 O 0.72770(9) 0.01906(17) 0.90990(11) 0.0300(5) Uani 1 1 d .
C401 C 0.74865(12) 0.0349(2) 0.85947(14) 0.0249(6) Uani 1 1 d .
C402 C 0.79978(12) 0.0902(2) 0.86135(15) 0.0276(7) Uani 1 1 d .
C403 C 0.81427(13) 0.1441(2) 0.81244(15) 0.0304(7) Uani 1 1 d .
H403 H 0.7925 0.1441 0.7775 0.036 Uiso 1 1 calc R
C404 C 0.86088(14) 0.1978(3) 0.81524(16) 0.0347(8) Uani 1 1 d .
H404 H 0.8705 0.2354 0.7822 0.042 Uiso 1 1 calc R
C405 C 0.89361(13) 0.1972(2) 0.86585(15) 0.0302(7) Uani 1 1 d .
C406 C 0.87887(13) 0.1421(3) 0.91361(16) 0.0346(8) Uani 1 1 d .
H406 H 0.9013 0.1402 0.9480 0.041 Uiso 1 1 calc R
C407 C 0.83249(12) 0.0904(2) 0.91213(16) 0.0299(7) Uani 1 1 d .
H407 H 0.8226 0.0545 0.9458 0.036 Uiso 1 1 calc R
C408 C 0.94379(13) 0.2525(2) 0.86813(15) 0.0288(7) Uani 1 1 d .
C409 C 0.97539(14) 0.2684(2) 0.81721(16) 0.0343(7) Uani 1 1 d .
H409 H 0.9639 0.2440 0.7800 0.041 Uiso 1 1 calc R
C410 C 1.02299(13) 0.3189(2) 0.81977(15) 0.0309(7) Uani 1 1 d .
H410 H 1.0446 0.3265 0.7851 0.037 Uiso 1 1 calc R
C411 C 1.03900(12) 0.3589(2) 0.87439(15) 0.0260(6) Uani 1 1 d .
C412 C 1.00759(13) 0.3451(2) 0.92453(15) 0.0281(7) Uani 1 1 d U
H412 H 1.0182 0.3719 0.9614 0.034 Uiso 1 1 calc R
C413 C 0.96083(13) 0.2928(2) 0.92208(15) 0.0295(7) Uani 1 1 d .
H413 H 0.9399 0.2840 0.9572 0.035 Uiso 1 1 calc R
C414 C 1.09007(11) 0.41488(19) 0.87653(14) 0.0221(6) Uani 1 1 d .
O403 O 1.12255(8) 0.40765(14) 0.83425(10) 0.0255(4) Uani 1 1 d .
O404 O 1.09628(9) 0.46312(15) 0.92298(10) 0.0259(5) Uani 1 1 d .
N1 N 0.81304(12) 0.1353(2) 0.59180(14) 0.0374(7) Uani 1 1 d .
H1A H 0.7846 0.1054 0.5736 0.045 Uiso 1 1 calc R
H1B H 0.8316 0.0927 0.6142 0.045 Uiso 1 1 calc R
C11 C 0.79097(18) 0.2044(3) 0.6318(2) 0.0555(11) Uani 1 1 d .
H11A H 0.7676 0.1747 0.6614 0.083 Uiso 1 1 calc R
H11B H 0.7698 0.2490 0.6088 0.083 Uiso 1 1 calc R
H11C H 0.8207 0.2361 0.6523 0.083 Uiso 1 1 calc R
C12 C 0.84934(18) 0.1698(4) 0.5455(2) 0.0579(12) Uani 1 1 d .
H12A H 0.8622 0.1184 0.5210 0.087 Uiso 1 1 calc R
H12B H 0.8804 0.2005 0.5641 0.087 Uiso 1 1 calc R
H12C H 0.8298 0.2137 0.5202 0.087 Uiso 1 1 calc R
N2 N 0.51243(13) 0.8586(3) 0.96493(16) 0.0497(9) Uani 1 1 d .
H2A H 0.5451 0.8842 0.9758 0.060 Uiso 1 1 calc R
H2B H 0.5154 0.7959 0.9691 0.060 Uiso 1 1 calc R
C21 C 0.50151(18) 0.8804(4) 0.9018(2) 0.0611(13) Uani 1 1 d .
H21A H 0.5307 0.8558 0.8769 0.092 Uiso 1 1 calc R
H21B H 0.4995 0.9472 0.8968 0.092 Uiso 1 1 calc R
H21C H 0.4670 0.8527 0.8898 0.092 Uiso 1 1 calc R
C22 C 0.4698(2) 0.8924(4) 1.0055(2) 0.0715(15) Uani 1 1 d .
H22A H 0.4789 0.8754 1.0467 0.107 Uiso 1 1 calc R
H22B H 0.4350 0.8649 0.9945 0.107 Uiso 1 1 calc R
H22C H 0.4673 0.9594 1.0024 0.107 Uiso 1 1 calc R
O1D O 0.64427(15) 0.4359(3) 0.98987(17) 0.0656(9) Uani 1 1 d .
C11D C 0.6867(2) 0.4096(3) 0.97261(18) 0.0482(10) Uani 1 1 d .
H11D H 0.7157 0.4526 0.9727 0.058 Uiso 1 1 calc R
N1D N 0.69776(16) 0.3258(2) 0.95305(17) 0.0540(9) Uani 1 1 d .
C12D C 0.6564(3) 0.2568(4) 0.9490(3) 0.094(2) Uani 1 1 d .
H12D H 0.6722 0.1996 0.9338 0.140 Uiso 1 1 calc R
H12E H 0.6279 0.2776 0.9217 0.140 Uiso 1 1 calc R
H12F H 0.6408 0.2460 0.9886 0.140 Uiso 1 1 calc R
C13D C 0.7512(3) 0.3017(4) 0.9297(3) 0.0883(19) Uani 1 1 d .
H13A H 0.7513 0.2370 0.9176 0.133 Uiso 1 1 calc R
H13B H 0.7786 0.3115 0.9608 0.133 Uiso 1 1 calc R
H13C H 0.7595 0.3404 0.8951 0.133 Uiso 1 1 calc R
O2D O 0.88881(15) 0.0634(3) 0.66870(19) 0.0770(11) Uani 1 1 d .
C21D C 0.8888(2) 0.0180(4) 0.7146(2) 0.0610(12) Uani 1 1 d .
H21D H 0.8542 -0.0008 0.7287 0.073 Uiso 1 1 calc R
N2D N 0.9301(2) -0.0080(3) 0.7466(2) 0.0705(12) Uani 1 1 d .
C22D C 0.9840(3) 0.0217(7) 0.7303(4) 0.124(3) Uani 1 1 d .
H22D H 1.0104 -0.0042 0.7584 0.186 Uiso 1 1 calc R
H22E H 0.9858 0.0889 0.7317 0.186 Uiso 1 1 calc R
H22F H 0.9924 0.0005 0.6898 0.186 Uiso 1 1 calc R
C23D C 0.9238(4) -0.0627(4) 0.7992(3) 0.102(2) Uani 1 1 d .
H23A H 0.9595 -0.0753 0.8166 0.153 Uiso 1 1 calc R
H23B H 0.9061 -0.1208 0.7889 0.153 Uiso 1 1 calc R
H23C H 0.9015 -0.0294 0.8283 0.153 Uiso 1 1 calc R
O3D O 0.6111(3) 0.5668(3) 0.5635(2) 0.1099(14) Uani 1 1 d U
C31D C 0.6574(4) 0.5866(6) 0.5664(4) 0.1068(13) Uani 1 1 d U
H31D H 0.6822 0.5379 0.5592 0.128 Uiso 1 1 calc R
N3D N 0.6791(3) 0.6661(4) 0.5782(2) 0.1077(13) Uani 1 1 d U
C32D C 0.6484(4) 0.7499(5) 0.5884(4) 0.1153(18) Uani 1 1 d U
H32A H 0.6735 0.8006 0.5965 0.173 Uiso 1 1 calc R
H32B H 0.6242 0.7415 0.6226 0.173 Uiso 1 1 calc R
H32C H 0.6269 0.7642 0.5528 0.173 Uiso 1 1 calc R
C33D C 0.7401(4) 0.6739(5) 0.5798(3) 0.1176(17) Uani 1 1 d U
H33A H 0.7503 0.7373 0.5892 0.176 Uiso 1 1 calc R
H33B H 0.7550 0.6570 0.5407 0.176 Uiso 1 1 calc R
H33C H 0.7546 0.6326 0.6104 0.176 Uiso 1 1 calc R
O4D O 0.40846(18) 0.7247(4) 0.8916(2) 0.1052(12) Uani 1 1 d U
C41D C 0.3573(3) 0.7146(5) 0.9011(3) 0.0870(10) Uani 1 1 d U
H41D H 0.3330 0.7284 0.8695 0.104 Uiso 1 1 calc R
N4D N 0.33711(19) 0.6868(4) 0.9509(3) 0.0828(10) Uani 1 1 d U
C42D C 0.3741(3) 0.6789(5) 1.0019(3) 0.0958(15) Uani 1 1 d U
H42A H 0.3543 0.6547 1.0364 0.144 Uiso 1 1 calc R
H42B H 0.3888 0.7396 1.0116 0.144 Uiso 1 1 calc R
H42C H 0.4038 0.6372 0.9917 0.144 Uiso 1 1 calc R
C43D C 0.2828(2) 0.6765(5) 0.9643(3) 0.0920(14) Uani 1 1 d U
H43A H 0.2790 0.6523 1.0049 0.138 Uiso 1 1 calc R
H43B H 0.2663 0.6336 0.9359 0.138 Uiso 1 1 calc R
H43C H 0.2647 0.7362 0.9615 0.138 Uiso 1 1 calc R
O5D O 0.52288(18) 0.6784(4) 0.9913(3) 0.1186(15) Uani 1 1 d U
C51D C 0.5177(3) 0.6057(6) 0.9627(5) 0.1277(15) Uani 1 1 d U
H51D H 0.5137 0.6080 0.9206 0.153 Uiso 1 1 calc R
N5D N 0.5178(2) 0.5236(5) 0.9907(5) 0.1294(15) Uani 1 1 d U
C52D C 0.5248(4) 0.5110(7) 1.0533(5) 0.142(2) Uani 1 1 d U
H52A H 0.5232 0.4453 1.0627 0.213 Uiso 1 1 calc R
H52B H 0.4960 0.5434 1.0748 0.213 Uiso 1 1 calc R
H52C H 0.5602 0.5356 1.0653 0.213 Uiso 1 1 calc R
C53D C 0.5163(3) 0.4452(6) 0.9482(5) 0.141(2) Uani 1 1 d U
H53A H 0.5163 0.3873 0.9706 0.211 Uiso 1 1 calc R
H53B H 0.5482 0.4476 0.9222 0.211 Uiso 1 1 calc R
H53C H 0.4833 0.4489 0.9239 0.211 Uiso 1 1 calc R

loop_
_atom_site_aniso_label
_atom_site_aniso_U_11
_atom_site_aniso_U_22
_atom_site_aniso_U_33
_atom_site_aniso_U_23
_atom_site_aniso_U_13
_atom_site_aniso_U_12
Zn1 0.01616(16) 0.01721(16) 0.01619(17) -0.00219(13) 0.00061(12) -0.00004(11)
Zn2 0.01120(11) 0.01092(12) 0.01284(12) -0.00196(9) -0.00001(12) -0.00054(11)
Zn3 0.01718(15) 0.01850(17) 0.01768(18) -0.00214(13) -0.00007(12) -0.00046(12)
O101 0.0288(13) 0.0510(15) 0.0186(12) -0.0045(10) -0.0003(9) -0.0018(10)
O102 0.0391(13) 0.0408(14) 0.0268(12) -0.0015(10) -0.0019(10) -0.0092(11)
C101 0.0318(16) 0.0270(15) 0.0191(15) -0.0021(12) -0.0022(12) 0.0031(13)
C102 0.0299(16) 0.0317(16) 0.0190(16) -0.0029(12) 0.0016(13) 0.0018(13)
C103 0.0276(16) 0.048(2) 0.0227(16) -0.0036(15) 0.0035(13) -0.0085(15)
C104 0.0354(19) 0.050(2) 0.0225(17) -0.0022(15) 0.0026(14) -0.0125(16)
C105 0.0359(18) 0.043(2) 0.0192(17) -0.0025(14) -0.0008(14) -0.0039(15)
C106 0.0364(19) 0.051(2) 0.0206(17) 0.0041(15) 0.0032(14) -0.0107(16)
C107 0.0289(16) 0.0426(19) 0.0256(17) -0.0021(14) -0.0004(13) -0.0084(14)
C108 0.0385(19) 0.046(2) 0.0174(16) -0.0001(15) -0.0037(14) -0.0017(16)
C109 0.0314(18) 0.052(2) 0.0234(17) -0.0036(15) 0.0056(13) 0.0002(15)
C110 0.0252(16) 0.049(2) 0.0275(17) -0.0030(15) -0.0027(13) 0.0024(14)
C111 0.0346(17) 0.0382(18) 0.0237(17) 0.0007(14) -0.0029(14) 0.0027(14)
C112 0.0291(18) 0.065(3) 0.0241(18) -0.0078(16) 0.0036(14) -0.0001(17)
C113 0.0301(17) 0.066(2) 0.0209(18) -0.0041(17) -0.0022(13) -0.0051(17)
C114 0.0317(16) 0.0383(18) 0.0222(16) -0.0020(13) -0.0042(13) 0.0068(14)
O103 0.0429(15) 0.076(2) 0.0202(12) -0.0037(12) -0.0042(10) -0.0105(14)
O104 0.0359(14) 0.0476(15) 0.0186(12) -0.0046(10) 0.0006(10) 0.0045(11)
O201 0.0240(11) 0.0350(12) 0.0267(13) -0.0029(9) 0.0039(9) -0.0131(9)
O202 0.0192(10) 0.0375(13) 0.0335(13) -0.0111(10) -0.0019(9) -0.0044(9)
C201 0.0168(13) 0.0274(16) 0.0308(17) -0.0032(12) -0.0032(12) -0.0020(12)
C202 0.0213(14) 0.0371(18) 0.0246(16) -0.0019(13) -0.0012(11) -0.0097(13)
C203 0.0339(17) 0.050(2) 0.0224(16) -0.0005(15) -0.0032(13) -0.0201(16)
C204 0.0334(18) 0.054(2) 0.0288(18) -0.0020(16) -0.0006(14) -0.0225(17)
C205 0.0303(16) 0.0361(19) 0.0346(19) 0.0001(14) -0.0019(14) -0.0154(14)
C206 0.0387(18) 0.046(2) 0.0245(17) 0.0009(14) 0.0039(14) -0.0192(16)
C207 0.0334(17) 0.046(2) 0.0237(16) -0.0014(15) -0.0070(13) -0.0135(15)
C208 0.0285(16) 0.0345(18) 0.0296(17) -0.0032(14) 0.0008(13) -0.0165(14)
C209 0.0285(16) 0.0413(19) 0.0251(17) -0.0055(14) 0.0088(13) -0.0111(15)
C210 0.0259(15) 0.0318(17) 0.0249(16) -0.0060(13) 0.0032(12) -0.0077(13)
C211 0.0231(14) 0.0259(15) 0.0270(16) -0.0004(12) 0.0021(12) -0.0062(12)
C212 0.0278(16) 0.0379(18) 0.0311(18) -0.0070(14) 0.0096(13) -0.0124(14)
C213 0.0306(17) 0.0386(19) 0.0355(19) -0.0108(15) 0.0039(14) -0.0158(15)
C214 0.0184(13) 0.0208(13) 0.0236(14) 0.0032(11) -0.0006(11) -0.0023(11)
O203 0.0172(10) 0.0281(10) 0.0287(13) -0.0042(9) 0.0022(9) -0.0052(9)
O204 0.0193(10) 0.0210(10) 0.0274(11) 0.0018(8) 0.0065(8) -0.0022(8)
O301 0.0454(13) 0.0185(11) 0.0318(14) -0.0065(10) 0.0013(11) 0.0044(10)
O302 0.0330(12) 0.0192(10) 0.0357(13) 0.0021(9) 0.0094(10) 0.0012(9)
C301 0.0276(16) 0.0177(15) 0.0280(16) -0.0032(12) 0.0084(12) -0.0011(12)
C302 0.0386(18) 0.0148(14) 0.0307(18) -0.0024(12) 0.0045(13) 0.0038(12)
C303 0.056(2) 0.0243(17) 0.031(2) -0.0018(14) -0.0042(17) 0.0102(16)
C304 0.050(2) 0.0223(16) 0.0317(19) 0.0005(14) -0.0056(16) 0.0077(15)
C305 0.0388(17) 0.0132(13) 0.0250(16) -0.0013(12) 0.0052(14) 0.0010(12)
C306 0.064(3) 0.0247(17) 0.0295(19) -0.0062(15) -0.0079(17) 0.0053(16)
C307 0.059(2) 0.0208(14) 0.0277(18) 0.0030(14) -0.0035(17) 0.0090(14)
C308 0.0341(18) 0.0205(14) 0.0293(17) -0.0046(13) -0.0008(14) -0.0002(13)
C309 0.057(2) 0.0239(16) 0.0221(16) -0.0005(13) 0.0051(15) 0.0033(16)
C310 0.051(2) 0.0185(13) 0.0276(16) 0.0031(13) 0.0023(17) 0.0025(13)
C311 0.0295(16) 0.0186(14) 0.0245(16) -0.0020(12) 0.0030(13) 0.0016(12)
C312 0.050(2) 0.0218(16) 0.0237(17) -0.0035(13) 0.0010(15) 0.0043(15)
C313 0.066(2) 0.0154(15) 0.0298(19) 0.0032(13) 0.0036(18) 0.0021(16)
C314 0.0224(14) 0.0149(13) 0.0330(17) -0.0002(12) 0.0077(12) -0.0010(12)
O303 0.0491(15) 0.0193(10) 0.0328(13) 0.0017(9) 0.0106(11) 0.0005(10)
O304 0.0413(13) 0.0195(11) 0.0303(13) -0.0053(10) -0.0060(10) 0.0004(9)
O401 0.0185(11) 0.0458(14) 0.0349(13) -0.0123(11) -0.0002(9) -0.0038(10)
O402 0.0202(11) 0.0388(12) 0.0310(13) 0.0057(11) -0.0037(10) -0.0104(10)
C401 0.0169(13) 0.0274(16) 0.0306(17) -0.0012(13) -0.0037(12) -0.0018(12)
C402 0.0204(14) 0.0304(16) 0.0321(17) 0.0017(13) -0.0023(12) -0.0080(13)
C403 0.0216(15) 0.0423(19) 0.0273(16) 0.0001(14) -0.0033(12) -0.0102(14)
C404 0.0305(17) 0.0395(19) 0.0342(19) 0.0099(15) -0.0014(14) -0.0102(15)
C405 0.0225(15) 0.0349(18) 0.0331(18) 0.0010(14) -0.0004(13) -0.0093(13)
C406 0.0244(16) 0.045(2) 0.0346(18) 0.0056(16) -0.0094(14) -0.0134(14)
C407 0.0226(14) 0.0376(18) 0.0294(17) 0.0071(14) -0.0042(12) -0.0108(13)
C408 0.0220(15) 0.0322(16) 0.0323(17) 0.0001(14) -0.0009(12) -0.0077(13)
C409 0.0330(17) 0.0411(19) 0.0289(17) -0.0069(14) -0.0002(14) -0.0132(15)
C410 0.0266(15) 0.0388(18) 0.0272(16) -0.0027(13) 0.0075(13) -0.0097(14)
C411 0.0209(14) 0.0242(15) 0.0327(17) 0.0008(12) 0.0016(12) -0.0062(12)
C412 0.0281(15) 0.0308(16) 0.0254(16) 0.0009(12) 0.0000(12) -0.0084(13)
C413 0.0247(15) 0.0349(17) 0.0290(17) 0.0001(13) 0.0048(12) -0.0083(13)
C414 0.0185(13) 0.0195(13) 0.0282(16) 0.0062(11) 0.0019(11) -0.0052(11)
O403 0.0242(10) 0.0198(10) 0.0323(12) 0.0033(9) 0.0052(9) -0.0037(8)
O404 0.0221(10) 0.0267(11) 0.0289(13) -0.0008(9) 0.0046(9) -0.0072(9)
N1 0.0319(15) 0.0433(17) 0.0369(16) 0.0018(14) -0.0047(13) -0.0073(13)
C11 0.046(2) 0.071(3) 0.050(3) -0.013(2) 0.0030(19) -0.004(2)
C12 0.044(2) 0.087(4) 0.042(2) 0.000(2) 0.0075(18) -0.013(2)
N2 0.0299(16) 0.068(2) 0.051(2) -0.0130(18) -0.0040(14) -0.0036(15)
C21 0.040(2) 0.092(4) 0.051(3) -0.006(2) -0.012(2) -0.019(2)
C22 0.048(3) 0.103(4) 0.063(3) -0.026(3) 0.005(2) 0.016(3)
O1D 0.065(2) 0.079(2) 0.053(2) 0.0078(19) -0.0006(17) 0.0121(18)
C11D 0.066(3) 0.044(2) 0.034(2) 0.0002(17) -0.0044(19) -0.008(2)
N1D 0.064(2) 0.0433(18) 0.055(2) -0.0090(17) -0.0067(18) -0.0149(17)
C12D 0.119(5) 0.073(4) 0.090(5) -0.017(4) -0.008(4) -0.050(4)
C13D 0.092(4) 0.066(4) 0.106(5) -0.027(3) 0.028(4) 0.001(3)
O2D 0.067(2) 0.080(2) 0.084(3) 0.026(2) -0.0243(19) -0.0074(19)
C21D 0.062(3) 0.061(3) 0.060(3) -0.003(2) -0.009(2) -0.005(2)
N2D 0.076(3) 0.065(3) 0.070(3) 0.001(2) -0.018(2) 0.006(2)
C22D 0.050(4) 0.181(8) 0.140(7) 0.038(7) -0.019(4) 0.009(4)
C23D 0.162(7) 0.072(4) 0.072(4) 0.000(3) -0.036(4) 0.015(4)
O3D 0.158(4) 0.091(2) 0.081(2) 0.006(2) -0.016(3) -0.045(3)
C31D 0.172(4) 0.082(2) 0.067(2) -0.0012(18) -0.016(2) -0.045(2)
N3D 0.173(4) 0.082(2) 0.068(2) -0.0018(18) -0.016(2) -0.044(2)
C32D 0.179(4) 0.094(3) 0.072(3) -0.003(3) -0.011(3) -0.029(3)
C33D 0.180(4) 0.087(3) 0.086(3) 0.000(3) -0.021(3) -0.040(3)
O4D 0.087(2) 0.113(3) 0.116(3) -0.029(2) 0.036(2) -0.036(2)
C41D 0.0749(19) 0.088(2) 0.098(2) -0.0212(19) 0.0236(17) -0.0220(17)
N4D 0.0698(19) 0.083(2) 0.095(2) -0.0216(19) 0.0234(16) -0.0226(17)
C42D 0.086(3) 0.095(3) 0.107(3) -0.013(3) 0.004(3) -0.022(3)
C43D 0.074(3) 0.084(3) 0.119(3) -0.024(3) 0.027(3) -0.024(2)
O5D 0.072(2) 0.091(3) 0.193(4) -0.005(3) -0.038(3) 0.005(2)
C51D 0.071(2) 0.101(3) 0.211(4) -0.014(3) -0.047(3) 0.001(2)
N5D 0.072(2) 0.102(3) 0.214(4) -0.015(3) -0.048(3) 0.000(2)
C52D 0.088(3) 0.118(3) 0.221(5) -0.003(4) -0.036(4) -0.001(3)
C53D 0.085(3) 0.109(3) 0.229(5) -0.023(4) -0.047(3) 0.002(3)

loop_
_atom_type_symbol
_atom_type_description
_atom_type_scat_dispersion_real
_atom_type_scat_dispersion_imag
_atom_type_scat_source
C C 0.0033 0.0016 'International Tables Vol C Tables 4.2.6.8 and 6.1.1.4'
H H 0.0000 0.0000 'International Tables Vol C Tables 4.2.6.8 and 6.1.1.4'
N N 0.0061 0.0033 'International Tables Vol C Tables 4.2.6.8 and 6.1.1.4'
O O 0.0106 0.0060 'International Tables Vol C Tables 4.2.6.8 and 6.1.1.4'
Zn Zn 0.2839 1.4301 'International Tables Vol C Tables 4.2.6.8 and 6.1.1.4'

loop_
_geom_angle_atom_site_label_1
_geom_angle_atom_site_label_2
_geom_angle_atom_site_label_3
_geom_angle
_geom_angle_site_symmetry_1
_geom_angle_site_symmetry_3
_geom_angle_publ_flag
O101 Zn1 O201 96.52(10) . . yes
O101 Zn1 O203 103.14(10) . 4_545 yes
O101 Zn1 O301 107.79(11) . . yes
O201 Zn1 O203 116.98(11) . 4_545 yes
O201 Zn1 O301 109.40(11) . . yes
O301 Zn1 O203 119.65(11) . 4_545 yes
O202 Zn2 O204 92.80(9) . 4_545 yes
O202 Zn2 O302 92.58(10) . . yes
O202 Zn2 O303 86.33(10) . 1_545 yes
O202 Zn2 O403 89.57(9) . 4_455 yes
O204 Zn2 O302 93.99(8) 4_545 . yes
O303 Zn2 O204 88.07(8) 1_545 4_545 yes
O303 Zn2 O302 177.72(9) 1_545 . yes
O401 Zn2 O202 177.24(10) . . yes
O401 Zn2 O204 85.35(9) . 4_545 yes
O401 Zn2 O302 85.52(10) . . yes
O401 Zn2 O303 95.63(10) . 1_545 yes
O401 Zn2 O403 92.34(9) . 4_455 yes
O403 Zn2 O204 177.19(9) 4_455 4_545 yes
O403 Zn2 O302 87.43(8) 4_455 . yes
O403 Zn2 O303 90.56(9) 4_455 1_545 yes
O304 Zn3 O104 107.55(11) 1_545 1_556 yes
O402 Zn3 O104 95.51(11) . 1_556 yes
O402 Zn3 O304 114.78(11) . 1_545 yes
O404 Zn3 O104 109.32(10) 4_455 1_556 yes
O404 Zn3 O304 114.00(10) 4_455 1_545 yes
O404 Zn3 O402 113.77(10) 4_455 . yes
C101 O101 Zn1 120.9(2) . . ?
O101 C101 C102 114.2(3) . . ?
O102 C101 O101 126.3(3) . . ?
O102 C101 C102 119.6(3) . . ?
C103 C102 C101 120.6(3) . . ?
C103 C102 C107 119.8(3) . . ?
C107 C102 C101 119.5(3) . . ?
C102 C103 H103 119.7 . . ?
C104 C103 C102 120.5(3) . . ?
C104 C103 H103 119.7 . . ?
C103 C104 H104 119.3 . . ?
C103 C104 C105 121.4(3) . . ?
C105 C104 H104 119.3 . . ?
C104 C105 C106 117.9(3) . . ?
C104 C105 C108 121.4(3) . . ?
C106 C105 C108 120.7(3) . . ?
C105 C106 H106 119.5 . . ?
C107 C106 C105 121.0(3) . . ?
C107 C106 H106 119.5 . . ?
C102 C107 C106 119.4(3) . . ?
C102 C107 H107 120.3 . . ?
C106 C107 H107 120.3 . . ?
C109 C108 C105 120.1(4) . . ?
C113 C108 C105 121.8(4) . . ?
C113 C108 C109 118.2(3) . . ?
C108 C109 H109 119.4 . . ?
C110 C109 C108 121.2(3) . . ?
C110 C109 H109 119.4 . . ?
C109 C110 H110 119.8 . . ?
C109 C110 C111 120.3(3) . . ?
C111 C110 H110 119.8 . . ?
C110 C111 C112 118.9(3) . . ?
C110 C111 C114 119.5(3) . . ?
C112 C111 C114 121.7(3) . . ?
C111 C112 H112 119.7 . . ?
C111 C112 C113 120.5(3) . . ?
C113 C112 H112 119.7 . . ?
C108 C113 C112 120.7(3) . . ?
C108 C113 H113 119.7 . . ?
C112 C113 H113 119.7 . . ?
O103 C114 C111 119.9(3) . . ?
O103 C114 O104 124.1(3) . . ?
O104 C114 C111 116.0(3) . . ?
C114 O104 Zn3 114.3(2) . 1_554 ?
C201 O201 Zn1 126.0(2) . . ?
C201 O202 Zn2 132.2(2) . . ?
O201 C201 C202 115.4(3) . . ?
O202 C201 O201 126.9(3) . . ?
O202 C201 C202 117.7(3) . . ?
C203 C202 C201 120.2(3) . . ?
C207 C202 C201 120.4(3) . . ?
C207 C202 C203 119.4(3) . . ?
C202 C203 H203 119.8 . . ?
C204 C203 C202 120.4(3) . . ?
C204 C203 H203 119.8 . . ?
C203 C204 H204 119.8 . . ?
C203 C204 C205 120.5(3) . . ?
C205 C204 H204 119.8 . . ?
C204 C205 C208 120.0(3) . . ?
C206 C205 C204 118.6(3) . . ?
C206 C205 C208 121.4(3) . . ?
C205 C206 H206 119.9 . . ?
C207 C206 C205 120.2(3) . . ?
C207 C206 H206 119.9 . . ?
C202 C207 C206 120.8(3) . . ?
C202 C207 H207 119.6 . . ?
C206 C207 H207 119.6 . . ?
C209 C208 C205 119.8(3) . . ?
C213 C208 C205 121.1(3) . . ?
C213 C208 C209 119.1(3) . . ?
C208 C209 H209 119.9 . . ?
C210 C209 C208 120.1(3) . . ?
C210 C209 H209 119.9 . . ?
C209 C210 H210 119.5 . . ?
C209 C210 C211 120.9(3) . . ?
C211 C210 H210 119.5 . . ?
C210 C211 C212 119.3(3) . . ?
C210 C211 C214 120.1(3) . . ?
C212 C211 C214 120.5(3) . . ?
C211 C212 H212 119.8 . . ?
C211 C212 C213 120.4(3) . . ?
C213 C212 H212 119.8 . . ?
C208 C213 C212 120.1(3) . . ?
C208 C213 H213 120.0 . . ?
C212 C213 H213 120.0 . . ?
O203 C214 C211 116.2(3) . . ?
O204 C214 C211 118.6(3) . . ?
O204 C214 O203 125.2(3) . . ?
C214 O203 Zn1 118.26(19) . 4_445 ?
C214 O204 Zn2 129.84(19) . 4_445 ?
C301 O301 Zn1 110.9(2) . . ?
C301 O302 Zn2 136.9(2) . . ?
O301 C301 C302 116.9(3) . . ?
O302 C301 O301 124.0(3) . . ?
O302 C301 C302 119.0(3) . . ?
C303 C302 C301 120.7(3) . . ?
C307 C302 C301 119.8(3) . . ?
C307 C302 C303 119.5(3) . . ?
C302 C303 H303 120.2 . . ?
C304 C303 C302 119.7(3) . . ?
C304 C303 H303 120.2 . . ?
C303 C304 H304 119.4 . . ?
C303 C304 C305 121.2(3) . . ?
C305 C304 H304 119.4 . . ?
C304 C305 C306 118.8(3) . . ?
C304 C305 C308 121.3(3) . . ?
C306 C305 C308 119.9(3) . . ?
C305 C306 H306 120.3 . . ?
C307 C306 C305 119.4(3) . . ?
C307 C306 H306 120.3 . . ?
C302 C307 C306 121.4(3) . . ?
C302 C307 H307 119.3 . . ?
C306 C307 H307 119.3 . . ?
C309 C308 C305 121.1(3) . . ?
C309 C308 C313 118.1(3) . . ?
C313 C308 C305 120.7(3) . . ?
C308 C309 H309 118.7 . . ?
C308 C309 C310 122.5(3) . . ?
C310 C309 H309 118.7 . . ?
C309 C310 H310 120.8 . . ?
C309 C310 C311 118.5(3) . . ?
C311 C310 H310 120.8 . . ?
C310 C311 C314 119.5(3) . . ?
C312 C311 C310 119.7(3) . . ?
C312 C311 C314 120.7(3) . . ?
C311 C312 H312 119.6 . . ?
C311 C312 C313 120.9(3) . . ?
C313 C312 H312 119.6 . . ?
C308 C313 H313 119.9 . . ?
C312 C313 C308 120.2(3) . . ?
C312 C313 H313 119.9 . . ?
O303 C314 C311 118.3(3) . . ?
O303 C314 O304 124.3(3) . . ?
O304 C314 C311 117.4(3) . . ?
C314 O303 Zn2 149.2(2) . 1_565 ?
C314 O304 Zn3 114.7(2) . 1_565 ?
C401 O401 Zn2 134.8(2) . . ?
C401 O402 Zn3 133.4(2) . . ?
O401 C401 O402 127.0(3) . . ?
O401 C401 C402 118.3(3) . . ?
O402 C401 C402 114.7(3) . . ?
C403 C402 C401 119.8(3) . . ?
C403 C402 C407 119.4(3) . . ?
C407 C402 C401 120.8(3) . . ?
C402 C403 H403 120.2 . . ?
C404 C403 C402 119.5(3) . . ?
C404 C403 H403 120.2 . . ?
C403 C404 H404 119.6 . . ?
C405 C404 C403 120.8(3) . . ?
C405 C404 H404 119.6 . . ?
C404 C405 C408 120.7(3) . . ?
C406 C405 C404 118.7(3) . . ?
C406 C405 C408 120.6(3) . . ?
C405 C406 H406 119.4 . . ?
C407 C406 C405 121.2(3) . . ?
C407 C406 H406 119.4 . . ?
C402 C407 H407 119.9 . . ?
C406 C407 C402 120.3(3) . . ?
C406 C407 H407 119.9 . . ?
C409 C408 C405 121.9(3) . . ?
C409 C408 C413 117.6(3) . . ?
C413 C408 C405 120.5(3) . . ?
C408 C409 H409 119.2 . . ?
C410 C409 C408 121.7(3) . . ?
C410 C409 H409 119.2 . . ?
C409 C410 H410 120.3 . . ?
C409 C410 C411 119.4(3) . . ?
C411 C410 H410 120.3 . . ?
C410 C411 C414 119.1(3) . . ?
C412 C411 C410 119.3(3) . . ?
C412 C411 C414 121.6(3) . . ?
C411 C412 H412 119.5 . . ?
C411 C412 C413 121.1(3) . . ?
C413 C412 H412 119.5 . . ?
C408 C413 H413 119.6 . . ?
C412 C413 C408 120.8(3) . . ?
C412 C413 H413 119.6 . . ?
O403 C414 C411 118.0(3) . . ?
O403 C414 O404 126.5(3) . . ?
O404 C414 C411 115.4(3) . . ?
C414 O403 Zn2 135.91(19) . 4 ?
C414 O404 Zn3 121.96(19) . 4 ?
H1A N1 H1B 107.5 . . ?
C11 N1 H1A 108.4 . . ?
C11 N1 H1B 108.4 . . ?
C11 N1 C12 115.5(4) . . ?
C12 N1 H1A 108.4 . . ?
C12 N1 H1B 108.4 . . ?
N1 C11 H11A 109.5 . . ?
N1 C11 H11B 109.5 . . ?
N1 C11 H11C 109.5 . . ?
H11A C11 H11B 109.5 . . ?
H11A C11 H11C 109.5 . . ?
H11B C11 H11C 109.5 . . ?
N1 C12 H12A 109.5 . . ?
N1 C12 H12B 109.5 . . ?
N1 C12 H12C 109.5 . . ?
H12A C12 H12B 109.5 . . ?
H12A C12 H12C 109.5 . . ?
H12B C12 H12C 109.5 . . ?
H2A N2 H2B 107.8 . . ?
C21 N2 H2A 109.0 . . ?
C21 N2 H2B 109.0 . . ?
C21 N2 C22 112.9(4) . . ?
C22 N2 H2A 109.0 . . ?
C22 N2 H2B 109.0 . . ?
N2 C21 H21A 109.5 . . ?
N2 C21 H21B 109.5 . . ?
N2 C21 H21C 109.5 . . ?
H21A C21 H21B 109.5 . . ?
H21A C21 H21C 109.5 . . ?
H21B C21 H21C 109.5 . . ?
N2 C22 H22A 109.5 . . ?
N2 C22 H22B 109.5 . . ?
N2 C22 H22C 109.5 . . ?
H22A C22 H22B 109.5 . . ?
H22A C22 H22C 109.5 . . ?
H22B C22 H22C 109.5 . . ?
O1D C11D H11D 116.9 . . ?
O1D C11D N1D 126.2(5) . . ?
N1D C11D H11D 116.9 . . ?
C11D N1D C12D 121.3(5) . . ?
C11D N1D C13D 121.7(4) . . ?
C12D N1D C13D 116.8(5) . . ?
N1D C12D H12D 109.5 . . ?
N1D C12D H12E 109.5 . . ?
N1D C12D H12F 109.5 . . ?
H12D C12D H12E 109.5 . . ?
H12D C12D H12F 109.5 . . ?
H12E C12D H12F 109.5 . . ?
N1D C13D H13A 109.5 . . ?
N1D C13D H13B 109.5 . . ?
N1D C13D H13C 109.5 . . ?
H13A C13D H13B 109.5 . . ?
H13A C13D H13C 109.5 . . ?
H13B C13D H13C 109.5 . . ?
O2D C21D H21D 115.8 . . ?
O2D C21D N2D 128.3(6) . . ?
N2D C21D H21D 115.8 . . ?
C21D N2D C22D 119.6(5) . . ?
C21D N2D C23D 122.0(6) . . ?
C23D N2D C22D 118.3(6) . . ?
N2D C22D H22D 109.5 . . ?
N2D C22D H22E 109.5 . . ?
N2D C22D H22F 109.5 . . ?
H22D C22D H22E 109.5 . . ?
H22D C22D H22F 109.5 . . ?
H22E C22D H22F 109.5 . . ?
N2D C23D H23A 109.5 . . ?
N2D C23D H23B 109.5 . . ?
N2D C23D H23C 109.5 . . ?
H23A C23D H23B 109.5 . . ?
H23A C23D H23C 109.5 . . ?
H23B C23D H23C 109.5 . . ?
O3D C31D H31D 115.6 . . ?
O3D C31D N3D 128.8(10) . . ?
N3D C31D H31D 115.6 . . ?
C31D N3D C32D 124.3(8) . . ?
C31D N3D C33D 118.8(8) . . ?
C32D N3D C33D 116.8(6) . . ?
N3D C32D H32A 109.5 . . ?
N3D C32D H32B 109.5 . . ?
N3D C32D H32C 109.5 . . ?
H32A C32D H32B 109.5 . . ?
H32A C32D H32C 109.5 . . ?
H32B C32D H32C 109.5 . . ?
N3D C33D H33A 109.5 . . ?
N3D C33D H33B 109.5 . . ?
N3D C33D H33C 109.5 . . ?
H33A C33D H33B 109.5 . . ?
H33A C33D H33C 109.5 . . ?
H33B C33D H33C 109.5 . . ?
O4D C41D H41D 118.0 . . ?
N4D C41D O4D 124.0(8) . . ?
N4D C41D H41D 118.0 . . ?
C41D N4D C42D 117.3(6) . . ?
C41D N4D C43D 126.7(7) . . ?
C43D N4D C42D 115.3(6) . . ?
N4D C42D H42A 109.5 . . ?
N4D C42D H42B 109.5 . . ?
N4D C42D H42C 109.5 . . ?
H42A C42D H42B 109.5 . . ?
H42A C42D H42C 109.5 . . ?
H42B C42D H42C 109.5 . . ?
N4D C43D H43A 109.5 . . ?
N4D C43D H43B 109.5 . . ?
N4D C43D H43C 109.5 . . ?
H43A C43D H43B 109.5 . . ?
H43A C43D H43C 109.5 . . ?
H43B C43D H43C 109.5 . . ?
O5D C51D H51D 119.5 . . ?
O5D C51D N5D 120.9(11) . . ?
N5D C51D H51D 119.5 . . ?
C51D N5D C52D 124.8(9) . . ?
C51D N5D C53D 112.5(10) . . ?
C52D N5D C53D 122.2(9) . . ?
N5D C52D H52A 109.5 . . ?
N5D C52D H52B 109.5 . . ?
N5D C52D H52C 109.5 . . ?
H52A C52D H52B 109.5 . . ?
H52A C52D H52C 109.5 . . ?
H52B C52D H52C 109.5 . . ?
N5D C53D H53A 109.5 . . ?
N5D C53D H53B 109.5 . . ?
N5D C53D H53C 109.5 . . ?
H53A C53D H53B 109.5 . . ?
H53A C53D H53C 109.5 . . ?
H53B C53D H53C 109.5 . . ?

loop_
_geom_bond_atom_site_label_1
_geom_bond_atom_site_label_2
_geom_bond_distance
_geom_bond_site_symmetry_2
_geom_bond_publ_flag
Zn1 O101 1.944(3) . yes
Zn1 O201 1.945(2) . yes
Zn1 O203 1.954(2) 4_545 yes
Zn1 O301 1.951(2) . yes
Zn2 O202 2.067(2) . yes
Zn2 O204 2.109(2) 4_545 yes
Zn2 O302 2.131(2) . yes
Zn2 O303 2.098(2) 1_545 yes
Zn2 O401 2.053(2) . yes
Zn2 O403 2.088(2) 4_455 yes
Zn3 O104 1.959(2) 1_556 yes
Zn3 O304 1.956(2) 1_545 yes
Zn3 O402 1.951(2) . yes
Zn3 O404 1.948(2) 4_455 yes
O101 C101 1.271(4) . ?
O102 C101 1.234(4) . ?
C101 C102 1.518(4) . ?
C102 C103 1.377(5) . ?
C102 C107 1.396(5) . ?
C103 H103 0.9500 . ?
C103 C104 1.376(5) . ?
C104 H104 0.9500 . ?
C104 C105 1.393(5) . ?
C105 C106 1.398(5) . ?
C105 C108 1.489(5) . ?
C106 H106 0.9500 . ?
C106 C107 1.398(5) . ?
C107 H107 0.9500 . ?
C108 C109 1.400(5) . ?
C108 C113 1.373(5) . ?
C109 H109 0.9500 . ?
C109 C110 1.376(5) . ?
C110 H110 0.9500 . ?
C110 C111 1.382(5) . ?
C111 C112 1.386(5) . ?
C111 C114 1.505(5) . ?
C112 H112 0.9500 . ?
C112 C113 1.396(5) . ?
C113 H113 0.9500 . ?
C114 O103 1.231(4) . ?
C114 O104 1.270(4) . ?
O104 Zn3 1.959(2) 1_554 ?
O201 C201 1.270(4) . ?
O202 C201 1.243(4) . ?
C201 C202 1.513(4) . ?
C202 C203 1.389(4) . ?
C202 C207 1.376(5) . ?
C203 H203 0.9500 . ?
C203 C204 1.376(4) . ?
C204 H204 0.9500 . ?
C204 C205 1.403(5) . ?
C205 C206 1.393(5) . ?
C205 C208 1.490(4) . ?
C206 H206 0.9500 . ?
C206 C207 1.384(5) . ?
C207 H207 0.9500 . ?
C208 C209 1.409(5) . ?
C208 C213 1.392(5) . ?
C209 H209 0.9500 . ?
C209 C210 1.384(4) . ?
C210 H210 0.9500 . ?
C210 C211 1.385(4) . ?
C211 C212 1.396(4) . ?
C211 C214 1.499(4) . ?
C212 H212 0.9500 . ?
C212 C213 1.399(4) . ?
C213 H213 0.9500 . ?
C214 O203 1.276(4) . ?
C214 O204 1.245(4) . ?
O203 Zn1 1.954(2) 4_445 ?
O204 Zn2 2.109(2) 4_445 ?
O301 C301 1.281(4) . ?
O302 C301 1.245(4) . ?
C301 C302 1.500(4) . ?
C302 C303 1.395(5) . ?
C302 C307 1.373(5) . ?
C303 H303 0.9500 . ?
C303 C304 1.380(5) . ?
C304 H304 0.9500 . ?
C304 C305 1.393(5) . ?
C305 C306 1.402(5) . ?
C305 C308 1.494(4) . ?
C306 H306 0.9500 . ?
C306 C307 1.388(5) . ?
C307 H307 0.9500 . ?
C308 C309 1.375(5) . ?
C308 C313 1.397(5) . ?
C309 H309 0.9500 . ?
C309 C310 1.389(4) . ?
C310 H310 0.9500 . ?
C310 C311 1.397(5) . ?
C311 C312 1.377(5) . ?
C311 C314 1.493(4) . ?
C312 H312 0.9500 . ?
C312 C313 1.384(5) . ?
C313 H313 0.9500 . ?
C314 O303 1.252(4) . ?
C314 O304 1.260(4) . ?
O303 Zn2 2.098(2) 1_565 ?
O304 Zn3 1.956(2) 1_565 ?
O401 C401 1.245(4) . ?
O402 C401 1.263(4) . ?
C401 C402 1.497(4) . ?
C402 C403 1.394(5) . ?
C402 C407 1.395(5) . ?
C403 H403 0.9500 . ?
C403 C404 1.393(5) . ?
C404 H404 0.9500 . ?
C404 C405 1.392(5) . ?
C405 C406 1.386(5) . ?
C405 C408 1.478(4) . ?
C406 H406 0.9500 . ?
C406 C407 1.370(4) . ?
C407 H407 0.9500 . ?
C408 C409 1.401(5) . ?
C408 C413 1.408(5) . ?
C409 H409 0.9500 . ?
C409 C410 1.387(4) . ?
C410 H410 0.9500 . ?
C410 C411 1.411(5) . ?
C411 C412 1.379(4) . ?
C411 C414 1.502(4) . ?
C412 H412 0.9500 . ?
C412 C413 1.383(4) . ?
C413 H413 0.9500 . ?
C414 O403 1.245(4) . ?
C414 O404 1.265(4) . ?
O403 Zn2 2.088(2) 4 ?
O404 Zn3 1.948(2) 4 ?
N1 H1A 0.9200 . ?
N1 H1B 0.9200 . ?
N1 C11 1.453(5) . ?
N1 C12 1.460(5) . ?
C11 H11A 0.9800 . ?
C11 H11B 0.9800 . ?
C11 H11C 0.9800 . ?
C12 H12A 0.9800 . ?
C12 H12B 0.9800 . ?
C12 H12C 0.9800 . ?
N2 H2A 0.9200 . ?
N2 H2B 0.9200 . ?
N2 C21 1.474(6) . ?
N2 C22 1.474(6) . ?
C21 H21A 0.9800 . ?
C21 H21B 0.9800 . ?
C21 H21C 0.9800 . ?
C22 H22A 0.9800 . ?
C22 H22B 0.9800 . ?
C22 H22C 0.9800 . ?
O1D C11D 1.180(6) . ?
C11D H11D 0.9500 . ?
C11D N1D 1.325(6) . ?
N1D C12D 1.435(6) . ?
N1D C13D 1.460(7) . ?
C12D H12D 0.9800 . ?
C12D H12E 0.9800 . ?
C12D H12F 0.9800 . ?
C13D H13A 0.9800 . ?
C13D H13B 0.9800 . ?
C13D H13C 0.9800 . ?
O2D C21D 1.222(6) . ?
C21D H21D 0.9500 . ?
C21D N2D 1.304(6) . ?
N2D C22D 1.444(8) . ?
N2D C23D 1.431(8) . ?
C22D H22D 0.9800 . ?
C22D H22E 0.9800 . ?
C22D H22F 0.9800 . ?
C23D H23A 0.9800 . ?
C23D H23B 0.9800 . ?
C23D H23C 0.9800 . ?
O3D C31D 1.178(9) . ?
C31D H31D 0.9500 . ?
C31D N3D 1.302(9) . ?
N3D C32D 1.454(10) . ?
N3D C33D 1.511(11) . ?
C32D H32A 0.9800 . ?
C32D H32B 0.9800 . ?
C32D H32C 0.9800 . ?
C33D H33A 0.9800 . ?
C33D H33B 0.9800 . ?
C33D H33C 0.9800 . ?
O4D C41D 1.289(7) . ?
C41D H41D 0.9500 . ?
C41D N4D 1.287(9) . ?
N4D C42D 1.465(9) . ?
N4D C43D 1.381(7) . ?
C42D H42A 0.9800 . ?
C42D H42B 0.9800 . ?
C42D H42C 0.9800 . ?
C43D H43A 0.9800 . ?
C43D H43B 0.9800 . ?
C43D H43C 0.9800 . ?
O5D C51D 1.243(9) . ?
C51D H51D 0.9500 . ?
C51D N5D 1.349(11) . ?
N5D C52D 1.425(13) . ?
N5D C53D 1.486(11) . ?
C52D H52A 0.9800 . ?
C52D H52B 0.9800 . ?
C52D H52C 0.9800 . ?
C53D H53A 0.9800 . ?
C53D H53B 0.9800 . ?
C53D H53C 0.9800 . ?
